data_2232523
loop_
_publ_author_name
'M\'endez-Rojas, Miguel Angel'
'Bern\`es, Sylvain'
'P\'erez-Ben\'itez, Aar\'on'
'Romero Zaraz\'ua, Mar\'ia Fernanda'
'Castellanos-Uribe, Adri\'an'

_publ_section_title
;
 2-Sulfanylidene-1,3-dithiolo[4,5-<i>b</i>]naphtho[2,3-<i>e</i>][1,4]dithiine-5,10-dione
;
_journal_coeditor_code YK2021
_journal_issue 11
_journal_name_full 'Acta Crystallographica Section E'
_journal_page_first o2837
_journal_paper_doi 10.1107/S1600536811039079
_journal_volume 67
_journal_year 2011
_chemical_formula_iupac 'C13 H4 O2 S5'
_chemical_formula_moiety 'C13 H4 O2 S5'
_chemical_formula_sum 'C13 H4 O2 S5'
_chemical_formula_weight 352.46
_chemical_melting_point 627
_chemical_name_systematic
;
2-Sulfanylidene-1,3-dithiolo[4,5-<i>b</i>]naphtho[2,3-<i>e</i>][1,4]dithiine-
5,10-dione
;
_space_group_IT_number 2
_symmetry_cell_setting triclinic
_symmetry_space_group_name_Hall '-P 1'
_symmetry_space_group_name_H-M 'P -1'
_atom_sites_solution_hydrogens geom
_atom_sites_solution_primary direct
_atom_sites_solution_secondary difmap
_audit_creation_method SHELXTL97
_cell_angle_alpha 97.934(9)
_cell_angle_beta 89.227(9)
_cell_angle_gamma 117.867(8)
_cell_formula_units_Z 2
_cell_length_a 7.8527(8)
_cell_length_b 8.0281(9)
_cell_length_c 12.0022(13)
_cell_measurement_reflns_used 68
_cell_measurement_temperature 296.0(10)
_cell_measurement_theta_max 12.32
_cell_measurement_theta_min 4.80
_cell_volume 661.37(13)
_computing_cell_refinement 'XSCANS (Siemens, 1996)'
_computing_data_collection 'XSCANS (Siemens, 1996)'
_computing_data_reduction 'XSCANS (Siemens, 1996)'
_computing_molecular_graphics 'Mercury (Macrae <i>et al.</i>, 2006)'
_computing_publication_material 'SHELXL97 (Sheldrick, 2008)'
_computing_structure_refinement 'SHELXL97 (Sheldrick, 2008)'
_computing_structure_solution 'SHELXS97 (Sheldrick, 2008)'
_diffrn_ambient_temperature 296.0(10)
_diffrn_measured_fraction_theta_full 0.988
_diffrn_measured_fraction_theta_max 0.988
_diffrn_measurement_device_type 'Siemens P4'
_diffrn_measurement_method '\w scans'
_diffrn_radiation_monochromator graphite
_diffrn_radiation_source 'fine-focus sealed tube'
_diffrn_radiation_type MoK\a
_diffrn_radiation_wavelength 0.71073
_diffrn_reflns_av_R_equivalents 0.0256
_diffrn_reflns_av_sigmaI/netI 0.0406
_diffrn_reflns_limit_h_max 8
_diffrn_reflns_limit_h_min -5
_diffrn_reflns_limit_k_max 8
_diffrn_reflns_limit_k_min -9
_diffrn_reflns_limit_l_max 14
_diffrn_reflns_limit_l_min -14
_diffrn_reflns_number 3881
_diffrn_reflns_theta_full 25.05
_diffrn_reflns_theta_max 25.05
_diffrn_reflns_theta_min 2.90
_diffrn_standards_decay_% 2
_diffrn_standards_interval_count 48
_diffrn_standards_number 2
_exptl_absorpt_coefficient_mu 0.870
_exptl_absorpt_correction_T_max 0.733
_exptl_absorpt_correction_T_min 0.679
_exptl_absorpt_correction_type psi-scan
_exptl_absorpt_process_details '(XSCANS; Siemens, 1996)'
_exptl_crystal_colour brown
_exptl_crystal_density_diffrn 1.770
_exptl_crystal_density_method 'not measured'
_exptl_crystal_description needle
_exptl_crystal_F_000 356
_exptl_crystal_size_max 0.48
_exptl_crystal_size_mid 0.12
_exptl_crystal_size_min 0.08
_refine_diff_density_max 0.270
_refine_diff_density_min -0.276
_refine_ls_extinction_method none
_refine_ls_goodness_of_fit_ref 1.020
_refine_ls_hydrogen_treatment constr
_refine_ls_matrix_type full
_refine_ls_number_constraints 0
_refine_ls_number_parameters 181
_refine_ls_number_reflns 2323
_refine_ls_number_restraints 0
_refine_ls_restrained_S_all 1.020
_refine_ls_R_factor_all 0.0533
_refine_ls_R_factor_gt 0.0345
_refine_ls_shift/su_max 0.000
_refine_ls_shift/su_mean 0.000
_refine_ls_structure_factor_coef Fsqd
_refine_ls_weighting_details 'calc w=1/[\s^2^(Fo^2^)+(0.0433P)^2^+0.1487P] where P=(Fo^2^+2Fc^2^)/3'
_refine_ls_weighting_scheme calc
_refine_ls_wR_factor_gt 0.0807
_refine_ls_wR_factor_ref 0.0903
_reflns_number_gt 1748
_reflns_number_total 2323
_reflns_threshold_expression I>2\s(I)
_cod_data_source_file yk2021.cif
_cod_data_source_block I
_cod_original_cell_volume 661.37(12)
_cod_database_code 2232523
_cod_database_fobs_code 2232523

loop_
_symmetry_equiv_pos_as_xyz
'x, y, z'
'-x, -y, -z'

loop_
_atom_site_type_symbol
_atom_site_label
_atom_site_fract_x
_atom_site_fract_y
_atom_site_fract_z
_atom_site_U_iso_or_equiv
_atom_site_adp_type
_atom_site_calc_flag
_atom_site_refinement_flags
_atom_site_occupancy
_atom_site_symmetry_multiplicity
S S1 0.44687(11) 1.23625(11) 0.59078(6) 0.0435(2) Uani d . 1 1
C C2 0.3040(4) 1.1337(4) 0.4656(2) 0.0430(7) Uani d . 1 1
S S2 0.30632(14) 1.25421(13) 0.36621(8) 0.0631(3) Uani d . 1 1
S S3 0.15541(11) 0.88891(11) 0.45820(6) 0.0439(2) Uani d . 1 1
C C3A 0.2361(4) 0.8652(4) 0.5872(2) 0.0375(7) Uani d . 1 1
S S4 0.12380(12) 0.64220(10) 0.63387(6) 0.0463(2) Uani d . 1 1
C C4A 0.1022(4) 0.7202(4) 0.7760(2) 0.0369(7) Uani d . 1 1
C C5 -0.0767(4) 0.5886(4) 0.8258(2) 0.0383(7) Uani d . 1 1
O O5 -0.1952(3) 0.4454(3) 0.76730(18) 0.0604(7) Uani d . 1 1
C C5A -0.0991(4) 0.6353(4) 0.9471(2) 0.0372(7) Uani d . 1 1
C C6 -0.2599(4) 0.5131(4) 0.9978(3) 0.0459(8) Uani d . 1 1
H H6A -0.3551 0.4037 0.9552 0.055 Uiso calc R 1 1
C C7 -0.2798(4) 0.5531(5) 1.1123(3) 0.0525(9) Uani d . 1 1
H H7A -0.3879 0.4708 1.1464 0.063 Uiso calc R 1 1
C C8 -0.1369(4) 0.7168(5) 1.1754(3) 0.0521(9) Uani d . 1 1
H H8A -0.1500 0.7437 1.2519 0.063 Uiso calc R 1 1
C C9 0.0245(4) 0.8404(5) 1.1260(2) 0.0443(7) Uani d . 1 1
H H9A 0.1192 0.9495 1.1692 0.053 Uiso calc R 1 1
C C9A 0.0449(4) 0.8014(4) 1.0116(2) 0.0363(7) Uani d . 1 1
C C10 0.2197(4) 0.9333(4) 0.9599(2) 0.0364(7) Uani d . 1 1
O O10 0.3465(3) 1.0782(3) 1.01299(16) 0.0490(6) Uani d . 1 1
C C10A 0.2389(4) 0.8801(4) 0.8376(2) 0.0353(6) Uani d . 1 1
S S11 0.45668(10) 1.03981(11) 0.78538(6) 0.0444(2) Uani d . 1 1
C C11A 0.3701(4) 1.0256(4) 0.6482(2) 0.0376(7) Uani d . 1 1

loop_
_atom_site_aniso_label
_atom_site_aniso_U_11
_atom_site_aniso_U_22
_atom_site_aniso_U_33
_atom_site_aniso_U_12
_atom_site_aniso_U_13
_atom_site_aniso_U_23
S1 0.0400(4) 0.0385(4) 0.0406(4) 0.0090(3) 0.0052(3) 0.0064(3)
C2 0.0377(16) 0.0456(17) 0.0435(16) 0.0176(14) 0.0072(13) 0.0073(14)
S2 0.0727(6) 0.0530(5) 0.0559(5) 0.0202(5) -0.0066(4) 0.0183(4)
S3 0.0421(4) 0.0420(4) 0.0388(4) 0.0127(3) -0.0030(3) 0.0046(3)
C3A 0.0347(15) 0.0379(15) 0.0363(15) 0.0146(13) 0.0046(12) 0.0039(12)
S4 0.0571(5) 0.0334(4) 0.0363(4) 0.0125(4) 0.0006(3) 0.0004(3)
C4A 0.0337(15) 0.0350(15) 0.0354(15) 0.0105(13) -0.0030(12) 0.0054(12)
C5 0.0325(15) 0.0316(15) 0.0408(15) 0.0062(13) -0.0062(12) 0.0061(12)
O5 0.0494(13) 0.0469(13) 0.0490(13) -0.0065(11) -0.0059(11) 0.0038(11)
C5A 0.0288(15) 0.0384(15) 0.0416(15) 0.0124(12) -0.0029(12) 0.0092(12)
C6 0.0318(16) 0.0468(18) 0.0549(19) 0.0128(14) 0.0009(14) 0.0160(14)
C7 0.0346(17) 0.066(2) 0.059(2) 0.0211(17) 0.0104(15) 0.0259(17)
C8 0.0460(19) 0.075(2) 0.0421(17) 0.0331(18) 0.0108(15) 0.0153(16)
C9 0.0414(17) 0.0533(19) 0.0381(16) 0.0228(15) -0.0007(13) 0.0037(14)
C9A 0.0323(15) 0.0418(16) 0.0362(15) 0.0179(13) -0.0013(12) 0.0080(12)
C10 0.0333(15) 0.0379(16) 0.0350(15) 0.0144(13) -0.0056(12) 0.0047(12)
O10 0.0412(12) 0.0455(12) 0.0388(11) 0.0047(10) -0.0066(9) -0.0021(9)
C10A 0.0302(15) 0.0337(15) 0.0349(14) 0.0089(12) -0.0003(12) 0.0057(12)
S11 0.0287(4) 0.0493(5) 0.0367(4) 0.0032(3) -0.0019(3) 0.0060(3)
C11A 0.0327(15) 0.0392(16) 0.0349(14) 0.0122(13) 0.0048(12) 0.0053(12)

loop_
_atom_type_symbol
_atom_type_description
_atom_type_scat_dispersion_real
_atom_type_scat_dispersion_imag
_atom_type_scat_source
C C 0.0033 0.0016 'International Tables Vol C Tables 4.2.6.8 and 6.1.1.4'
H H 0.0000 0.0000 'International Tables Vol C Tables 4.2.6.8 and 6.1.1.4'
O O 0.0106 0.0060 'International Tables Vol C Tables 4.2.6.8 and 6.1.1.4'
S S 0.1246 0.1234 'International Tables Vol C Tables 4.2.6.8 and 6.1.1.4'

loop_
_geom_angle_atom_site_label_1
_geom_angle_atom_site_label_2
_geom_angle_atom_site_label_3
_geom_angle
C2 S1 C11A 96.73(14)
S2 C2 S1 123.61(18)
S2 C2 S3 123.38(18)
S1 C2 S3 113.00(17)
C2 S3 C3A 96.94(14)
C11A C3A S3 116.4(2)
C11A C3A S4 124.4(2)
S3 C3A S4 118.94(16)
C3A S4 C4A 98.37(13)
C10A C4A C5 121.6(3)
C10A C4A S4 123.9(2)
C5 C4A S4 114.4(2)
O5 C5 C5A 122.6(3)
O5 C5 C4A 119.4(3)
C5A C5 C4A 118.0(2)
C6 C5A C9A 119.9(3)
C6 C5A C5 119.9(3)
C9A C5A C5 120.3(2)
C5A C6 C7 120.3(3)
C5A C6 H6A 119.8
C7 C6 H6A 119.8
C8 C7 C6 119.5(3)
C8 C7 H7A 120.3
C6 C7 H7A 120.3
C9 C8 C7 120.9(3)
C9 C8 H8A 119.5
C7 C8 H8A 119.5
C8 C9 C9A 119.8(3)
C8 C9 H9A 120.1
C9A C9 H9A 120.1
C9 C9A C5A 119.6(3)
C9 C9A C10 119.4(3)
C5A C9A C10 121.0(2)
O10 C10 C9A 122.8(2)
O10 C10 C10A 120.0(2)
C9A C10 C10A 117.3(2)
C4A C10A C10 121.8(2)
C4A C10A S11 124.2(2)
C10 C10A S11 113.92(19)
C11A S11 C10A 98.74(13)
C3A C11A S1 116.9(2)
C3A C11A S11 124.3(2)
S1 C11A S11 118.53(16)

loop_
_geom_bond_atom_site_label_1
_geom_bond_atom_site_label_2
_geom_bond_distance
S1 C2 1.742(3)
S1 C11A 1.748(3)
C2 S2 1.631(3)
C2 S3 1.744(3)
S3 C3A 1.747(3)
C3A C11A 1.340(4)
C3A S4 1.756(3)
S4 C4A 1.768(3)
C4A C10A 1.349(4)
C4A C5 1.487(4)
C5 O5 1.215(3)
C5 C5A 1.482(4)
C5A C6 1.383(4)
C5A C9A 1.409(4)
C6 C7 1.392(4)
C6 H6A 0.9300
C7 C8 1.389(5)
C7 H7A 0.9300
C8 C9 1.381(4)
C8 H8A 0.9300
C9 C9A 1.389(4)
C9 H9A 0.9300
C9A C10 1.480(4)
C10 O10 1.216(3)
C10 C10A 1.497(4)
C10A S11 1.762(3)
S11 C11A 1.758(3)

loop_
_geom_torsion_atom_site_label_1
_geom_torsion_atom_site_label_2
_geom_torsion_atom_site_label_3
_geom_torsion_atom_site_label_4
_geom_torsion
C11A S1 C2 S2 -178.7(2)
C11A S1 C2 S3 2.07(19)
S2 C2 S3 C3A 178.6(2)
S1 C2 S3 C3A -2.19(19)
C2 S3 C3A C11A 1.5(3)
C2 S3 C3A S4 175.85(18)
C11A C3A S4 C4A 38.1(3)
S3 C3A S4 C4A -135.80(18)
C3A S4 C4A C10A -39.0(3)
C3A S4 C4A C5 144.2(2)
C10A C4A C5 O5 -179.5(3)
S4 C4A C5 O5 -2.6(4)
C10A C4A C5 C5A -1.6(4)
S4 C4A C5 C5A 175.3(2)
O5 C5 C5A C6 0.2(5)
C4A C5 C5A C6 -177.6(3)
O5 C5 C5A C9A 178.6(3)
C4A C5 C5A C9A 0.8(4)
C9A C5A C6 C7 -0.1(5)
C5 C5A C6 C7 178.3(3)
C5A C6 C7 C8 0.0(5)
C6 C7 C8 C9 0.0(5)
C7 C8 C9 C9A 0.1(5)
C8 C9 C9A C5A -0.2(5)
C8 C9 C9A C10 -179.1(3)
C6 C5A C9A C9 0.3(4)
C5 C5A C9A C9 -178.1(3)
C6 C5A C9A C10 179.2(3)
C5 C5A C9A C10 0.8(4)
C9 C9A C10 O10 -1.4(4)
C5A C9A C10 O10 179.7(3)
C9 C9A C10 C10A 177.3(3)
C5A C9A C10 C10A -1.6(4)
C5 C4A C10A C10 0.7(4)
S4 C4A C10A C10 -175.8(2)
C5 C4A C10A S11 178.5(2)
S4 C4A C10A S11 1.9(4)
O10 C10 C10A C4A 179.6(3)
C9A C10 C10A C4A 0.9(4)
O10 C10 C10A S11 1.6(4)
C9A C10 C10A S11 -177.1(2)
C4A C10A S11 C11A 36.5(3)
C10 C10A S11 C11A -145.6(2)
S3 C3A C11A S1 -0.3(3)
S4 C3A C11A S1 -174.26(16)
S3 C3A C11A S11 174.17(16)
S4 C3A C11A S11 0.2(4)
C2 S1 C11A C3A -1.1(3)
C2 S1 C11A S11 -175.89(18)
C10A S11 C11A C3A -37.8(3)
C10A S11 C11A S1 136.56(18)

loop_
_cod_related_entry_id
_cod_related_entry_database
_cod_related_entry_code
1 ChemSpider 30657177
